data_2225186
loop_
_publ_author_name
'Wang, Fang-Kuo'
'Yang, Shi-Yao'
'Huang, Rong-Bin'
'Nie, Li'

_publ_contact_author
;
     Fang-Kuo Wang
     Department of Chemistry
     West Anhui University
      Lu' an 237012
People's Republic of China
;
_publ_section_title
;
 Poly[tris(2,5-dimethylbenzene-1,4-dicarboxylato)bis(pyridine)trizinc(II)]
;
_journal_coeditor_code BV2132
_journal_issue 3
_journal_name_full 'Acta Crystallographica Section E'
_journal_page_first m282
_journal_paper_doi 10.1107/S1600536810004848
_journal_volume 66
_journal_year 2010
_chemical_formula_iupac '[Zn3 (C10 H8 O4)3 (C5 H5 N)2]'
_chemical_formula_moiety 'C40 H34 N2 O12 Zn3'
_chemical_formula_sum 'C40 H34 N2 O12 Zn3'
_chemical_formula_weight 930.80
_chemical_name_systematic
;
Poly[tris(2,5-dimethylbenzene-1,4-dicarboxylato)bis(pyridine)trizinc(II)]
;
_space_group_IT_number 15
_symmetry_cell_setting monoclinic
_symmetry_space_group_name_Hall '-C 2yc'
_symmetry_space_group_name_H-M 'C 1 2/c 1'
_atom_sites_solution_hydrogens geom
_atom_sites_solution_primary direct
_atom_sites_solution_secondary difmap
_audit_creation_method SHELXL-97
_cell_angle_alpha 90.00
_cell_angle_beta 105.1400(10)
_cell_angle_gamma 90.00
_cell_formula_units_Z 4
_cell_length_a 22.3372(15)
_cell_length_b 10.2643(7)
_cell_length_c 16.9261(11)
_cell_measurement_reflns_used 2781
_cell_measurement_temperature 299(2)
_cell_measurement_theta_max 24.9988
_cell_measurement_theta_min 2.1975
_cell_volume 3746.0(4)
_computing_cell_refinement 'SAINT (Bruker, 2002)'
_computing_data_collection 'SMART (Bruker, 2002)'
_computing_data_reduction 'SAINT (Bruker, 2002)'
_computing_molecular_graphics 'ORTEPII (Johnson, 1976)'
_computing_publication_material 'SHELXL97 (Sheldrick, 2008)'
_computing_structure_refinement 'SHELXL97 (Sheldrick, 2008)'
_computing_structure_solution 'SHELXS97 (Sheldrick, 2008)'
_diffrn_ambient_temperature 299(2)
_diffrn_measured_fraction_theta_full 0.999
_diffrn_measured_fraction_theta_max 0.923
_diffrn_measurement_device_type 'Bruker SMART APEX area-detector diffractometer'
_diffrn_measurement_method '\f and \w scan'
_diffrn_radiation_monochromator graphite
_diffrn_radiation_source 'fine-focus sealed tube'
_diffrn_radiation_type MoK\a
_diffrn_radiation_wavelength 0.71073
_diffrn_reflns_av_R_equivalents 0.0594
_diffrn_reflns_av_sigmaI/netI 0.0986
_diffrn_reflns_limit_h_max 30
_diffrn_reflns_limit_h_min -28
_diffrn_reflns_limit_k_max 13
_diffrn_reflns_limit_k_min -13
_diffrn_reflns_limit_l_max 22
_diffrn_reflns_limit_l_min -21
_diffrn_reflns_number 16107
_diffrn_reflns_theta_full 26.00
_diffrn_reflns_theta_max 28.74
_diffrn_reflns_theta_min 1.89
_diffrn_standards_decay_% 0
_diffrn_standards_interval_count 0
_diffrn_standards_interval_time 0
_diffrn_standards_number 0
_exptl_absorpt_coefficient_mu 1.974
_exptl_absorpt_correction_T_max 0.8742
_exptl_absorpt_correction_T_min 0.7976
_exptl_absorpt_correction_type multi-scan
_exptl_absorpt_process_details '(SADABS; Bruker, 2002)'
_exptl_crystal_colour colorless
_exptl_crystal_density_diffrn 1.650
_exptl_crystal_density_method 'not measured'
_exptl_crystal_description block
_exptl_crystal_F_000 1896
_exptl_crystal_size_max 0.12
_exptl_crystal_size_mid 0.08
_exptl_crystal_size_min 0.07
_refine_diff_density_max 0.735
_refine_diff_density_min -0.625
_refine_ls_extinction_method none
_refine_ls_goodness_of_fit_ref 1.077
_refine_ls_hydrogen_treatment constr
_refine_ls_matrix_type full
_refine_ls_number_parameters 262
_refine_ls_number_reflns 4487
_refine_ls_number_restraints 0
_refine_ls_restrained_S_all 1.077
_refine_ls_R_factor_all 0.0863
_refine_ls_R_factor_gt 0.0656
_refine_ls_shift/su_max 0.000
_refine_ls_shift/su_mean 0.000
_refine_ls_structure_factor_coef Fsqd
_refine_ls_weighting_details 'calc w=1/[\s^2^(Fo^2^)+(0.0282P)^2^+12.5564P] where P=(Fo^2^+2Fc^2^)/3'
_refine_ls_weighting_scheme calc
_refine_ls_wR_factor_gt 0.1451
_refine_ls_wR_factor_ref 0.1558
_reflns_number_gt 3559
_reflns_number_total 4487
_reflns_threshold_expression I>2\s(I)
_cod_data_source_file bv2132.cif
_cod_data_source_block I
_cod_depositor_comments
;
The following automatic conversions were performed:
'_exptl_absorpt_correction_type' value 'Multi-scan' changed to
'multi-scan' according to
'/home/saulius/struct/CIF-dictionaries/cif_core.dic' dictionary named
'cif_core.dic' version 2.4.1 from 2010-06-29.

Automatic conversion script
Id: cif_fix_enum 1527 2010-12-29 10:47:43Z saulius 

The following automatic conversions were performed:

'_exptl_absorpt_correction_type' value 'Multi-scan' changed to
'multi-scan' according to
/home/saulius/struct/CIF-dictionaries/cif_core.dic dictionary named
'cif_core.dic' version 2.4.1 from 2010-06-29.

Automatic conversion script
Id: cif_fix_values 1715 2011-07-08 13:25:40Z adriana 
;
_cod_original_sg_symbol_H-M 'C 2/c'
_cod_database_code 2225186
_cod_database_fobs_code 2225186

loop_
_symmetry_equiv_pos_as_xyz
'x, y, z'
'-x, y, -z+1/2'
'x+1/2, y+1/2, z'
'-x+1/2, y+1/2, -z+1/2'
'-x, -y, -z'
'x, -y, z-1/2'
'-x+1/2, -y+1/2, -z'
'x+1/2, -y+1/2, z-1/2'

loop_
_atom_site_type_symbol
_atom_site_label
_atom_site_fract_x
_atom_site_fract_y
_atom_site_fract_z
_atom_site_U_iso_or_equiv
_atom_site_adp_type
_atom_site_calc_flag
_atom_site_refinement_flags
_atom_site_occupancy
_atom_site_disorder_assembly
_atom_site_disorder_group
Zn Zn1 0.40381(2) 0.67147(5) 0.55736(3) 0.02859(17) Uani d . 1 . .
Zn Zn2 0.2500 0.7500 0.5000 0.02465(19) Uani d S 1 . .
O O1 0.40247(16) 0.7797(3) 0.4622(2) 0.0379(8) Uani d . 1 . .
O O2 0.31369(15) 0.8673(3) 0.4686(2) 0.0347(7) Uani d . 1 . .
O O3 0.29594(17) 1.2435(4) 0.12228(19) 0.0425(9) Uani d . 1 . .
O O4 0.39737(16) 1.2197(4) 0.1478(2) 0.0426(9) Uani d . 1 . .
O O5 0.37531(18) 0.4905(4) 0.5713(3) 0.0557(11) Uani d . 1 . .
O O6 0.30025(18) 0.5819(3) 0.4821(2) 0.0444(9) Uani d . 1 . .
N N1 0.49686(18) 0.6283(4) 0.5907(3) 0.0397(10) Uani d . 1 . .
C C1 0.3588(2) 0.9476(5) 0.3687(3) 0.0309(10) Uani d . 1 . .
C C2 0.4095(2) 0.9664(5) 0.3361(3) 0.0368(11) Uani d . 1 . .
C C3 0.4018(2) 1.0506(5) 0.2701(3) 0.0362(11) Uani d . 1 . .
H H3A 0.4354 1.0645 0.2483 0.043 Uiso calc R 1 . .
C C4 0.3476(2) 1.1143(4) 0.2354(3) 0.0297(9) Uani d . 1 . .
C C5 0.2970(2) 1.0983(5) 0.2683(3) 0.0310(9) Uani d . 1 . .
C C6 0.3049(2) 1.0147(5) 0.3343(3) 0.0325(10) Uani d . 1 . .
H H6A 0.2716 1.0031 0.3570 0.039 Uiso calc R 1 . .
C C7 0.3581(2) 0.8590(4) 0.4383(3) 0.0297(9) Uani d . 1 . .
C C8 0.4722(3) 0.9037(8) 0.3691(5) 0.074(2) Uani d . 1 . .
H H8A 0.5009 0.9382 0.3409 0.111 Uiso calc R 1 . .
H H8B 0.4686 0.8112 0.3608 0.111 Uiso calc R 1 . .
H H8C 0.4871 0.9218 0.4265 0.111 Uiso calc R 1 . .
C C9 0.3457(2) 1.1994(4) 0.1631(3) 0.0308(10) Uani d . 1 . .
C C10 0.2367(3) 1.1692(6) 0.2392(4) 0.0521(15) Uani d . 1 . .
H H10A 0.2090 1.1424 0.2709 0.078 Uiso calc R 1 . .
H H10B 0.2187 1.1493 0.1825 0.078 Uiso calc R 1 . .
H H10C 0.2439 1.2613 0.2454 0.078 Uiso calc R 1 . .
C C11 0.3226(2) 0.4861(5) 0.5232(3) 0.0400(12) Uani d . 1 . .
C C12 0.2872(2) 0.3605(4) 0.5142(3) 0.0322(10) Uani d . 1 . .
C C13 0.2293(2) 0.3618(4) 0.4598(3) 0.0363(11) Uani d . 1 . .
H H13A 0.2154 0.4392 0.4327 0.044 Uiso calc R 1 . .
C C14 0.3094(2) 0.2458(5) 0.5566(3) 0.0381(11) Uani d . 1 . .
C C15 0.3713(3) 0.2313(6) 0.6163(4) 0.0630(18) Uani d . 1 . .
H H15A 0.3768 0.1427 0.6351 0.095 Uiso calc R 1 . .
H H15B 0.3738 0.2881 0.6621 0.095 Uiso calc R 1 . .
H H15C 0.4033 0.2537 0.5903 0.095 Uiso calc R 1 . .
C C16 0.5188(3) 0.5242(8) 0.6329(6) 0.103(4) Uani d . 1 . .
H H16A 0.4911 0.4643 0.6447 0.124 Uiso calc R 1 . .
C C17 0.5805(4) 0.5003(10) 0.6601(8) 0.134(5) Uani d . 1 . .
H H17A 0.5944 0.4256 0.6906 0.161 Uiso calc R 1 . .
C C18 0.6214(3) 0.5840(8) 0.6433(6) 0.081(2) Uani d . 1 . .
H H18A 0.6638 0.5700 0.6634 0.098 Uiso calc R 1 . .
C C19 0.6002(3) 0.6877(7) 0.5972(4) 0.0612(17) Uani d . 1 . .
H H19A 0.6274 0.7453 0.5821 0.073 Uiso calc R 1 . .
C C20 0.5379(3) 0.7074(6) 0.5725(4) 0.0536(15) Uani d . 1 . .
H H20A 0.5234 0.7808 0.5411 0.064 Uiso calc R 1 . .

loop_
_atom_site_aniso_label
_atom_site_aniso_U_11
_atom_site_aniso_U_22
_atom_site_aniso_U_33
_atom_site_aniso_U_12
_atom_site_aniso_U_13
_atom_site_aniso_U_23
Zn1 0.0302(3) 0.0257(3) 0.0305(3) -0.0001(2) 0.0090(2) 0.0002(2)
Zn2 0.0236(4) 0.0256(4) 0.0249(3) -0.0023(3) 0.0067(3) -0.0003(3)
O1 0.0374(18) 0.0410(19) 0.0380(18) 0.0055(15) 0.0149(15) 0.0153(15)
O2 0.0362(18) 0.0304(17) 0.0437(19) -0.0038(14) 0.0213(15) 0.0055(14)
O3 0.042(2) 0.060(2) 0.0234(15) 0.0153(17) 0.0050(15) 0.0087(16)
O4 0.0374(19) 0.053(2) 0.0365(18) -0.0024(16) 0.0089(15) 0.0189(16)
O5 0.042(2) 0.035(2) 0.087(3) -0.0140(17) 0.011(2) -0.007(2)
O6 0.065(2) 0.0217(16) 0.058(2) -0.0018(16) 0.038(2) -0.0008(16)
N1 0.028(2) 0.037(2) 0.052(3) 0.0043(17) 0.0073(18) 0.002(2)
C1 0.029(2) 0.036(2) 0.030(2) -0.0017(18) 0.0097(18) 0.0038(19)
C2 0.031(2) 0.040(3) 0.044(3) 0.004(2) 0.018(2) 0.009(2)
C3 0.032(2) 0.045(3) 0.036(2) 0.002(2) 0.016(2) 0.009(2)
C4 0.030(2) 0.031(2) 0.026(2) -0.0008(18) 0.0042(18) 0.0016(18)
C5 0.027(2) 0.033(2) 0.031(2) -0.0005(18) 0.0057(18) 0.0025(19)
C6 0.029(2) 0.035(2) 0.037(2) 0.0010(19) 0.0134(19) 0.004(2)
C7 0.031(2) 0.026(2) 0.033(2) -0.0048(18) 0.0113(19) 0.0013(18)
C8 0.041(3) 0.100(5) 0.092(5) 0.031(4) 0.037(3) 0.060(5)
C9 0.036(3) 0.028(2) 0.027(2) -0.0017(19) 0.0062(19) -0.0019(18)
C10 0.036(3) 0.070(4) 0.051(3) 0.013(3) 0.014(2) 0.020(3)
C11 0.045(3) 0.027(2) 0.055(3) -0.005(2) 0.027(3) -0.011(2)
C12 0.032(2) 0.021(2) 0.049(3) -0.0012(17) 0.019(2) -0.0027(19)
C13 0.034(2) 0.023(2) 0.053(3) 0.0055(18) 0.012(2) 0.007(2)
C14 0.033(2) 0.031(2) 0.050(3) 0.0039(19) 0.009(2) 0.002(2)
C15 0.042(3) 0.049(4) 0.084(5) 0.002(3) -0.008(3) 0.014(3)
C16 0.047(4) 0.083(6) 0.166(9) 0.003(4) 0.006(5) 0.071(6)
C17 0.045(4) 0.109(7) 0.231(13) 0.015(5) 0.006(6) 0.098(9)
C18 0.037(3) 0.081(5) 0.121(7) 0.012(4) 0.010(4) -0.002(5)
C19 0.038(3) 0.078(5) 0.069(4) -0.011(3) 0.015(3) -0.014(4)
C20 0.043(3) 0.059(4) 0.059(4) -0.006(3) 0.014(3) 0.007(3)

loop_
_atom_type_symbol
_atom_type_description
_atom_type_scat_dispersion_real
_atom_type_scat_dispersion_imag
_atom_type_scat_source
C C 0.0033 0.0016 'International Tables Vol C Tables 4.2.6.8 and 6.1.1.4'
H H 0.0000 0.0000 'International Tables Vol C Tables 4.2.6.8 and 6.1.1.4'
N N 0.0061 0.0033 'International Tables Vol C Tables 4.2.6.8 and 6.1.1.4'
O O 0.0106 0.0060 'International Tables Vol C Tables 4.2.6.8 and 6.1.1.4'
Zn Zn 0.2839 1.4301 'International Tables Vol C Tables 4.2.6.8 and 6.1.1.4'

loop_
_geom_angle_atom_site_label_1
_geom_angle_atom_site_label_2
_geom_angle_atom_site_label_3
_geom_angle_site_symmetry_1
_geom_angle_site_symmetry_3
_geom_angle
_geom_angle_publ_flag
O4 Zn1 O1 6_576 . 109.70(17) ?
O4 Zn1 O5 6_576 . 110.64(18) ?
O1 Zn1 O5 . . 133.67(17) ?
O4 Zn1 N1 6_576 . 100.73(17) ?
O1 Zn1 N1 . . 98.40(16) ?
O5 Zn1 N1 . . 95.60(17) ?
O4 Zn1 C11 6_576 . 114.20(16) ?
O1 Zn1 C11 . . 112.05(17) ?
O5 Zn1 C11 . . 27.91(16) ?
N1 Zn1 C11 . . 120.16(17) ?
O2 Zn2 O2 . 7_566 180.00(18) ?
O2 Zn2 O3 . 4_545 87.46(14) ?
O2 Zn2 O3 7_566 4_545 92.54(14) ?
O2 Zn2 O3 . 6_576 92.54(14) ?
O2 Zn2 O3 7_566 6_576 87.46(14) ?
O3 Zn2 O3 4_545 6_576 180.0000(10) ?
O2 Zn2 O6 . . 90.67(13) ?
O2 Zn2 O6 7_566 . 89.33(13) ?
O3 Zn2 O6 4_545 . 88.47(15) ?
O3 Zn2 O6 6_576 . 91.53(15) ?
O2 Zn2 O6 . 7_566 89.33(13) ?
O2 Zn2 O6 7_566 7_566 90.67(13) ?
O3 Zn2 O6 4_545 7_566 91.53(15) ?
O3 Zn2 O6 6_576 7_566 88.47(15) ?
O6 Zn2 O6 . 7_566 180.0(2) ?
C7 O1 Zn1 . . 118.2(3) ?
C7 O2 Zn2 . . 139.4(3) ?
C9 O3 Zn2 . 4 135.7(3) ?
C9 O4 Zn1 . 6_575 121.2(3) ?
C11 O5 Zn1 . . 103.4(3) ?
C11 O6 Zn2 . . 136.0(3) ?
C16 N1 C20 . . 116.5(5) ?
C16 N1 Zn1 . . 122.3(4) ?
C20 N1 Zn1 . . 121.2(4) ?
C6 C1 C2 . . 118.3(4) ?
C6 C1 C7 . . 116.7(4) ?
C2 C1 C7 . . 125.1(4) ?
C3 C2 C1 . . 117.6(4) ?
C3 C2 C8 . . 118.1(4) ?
C1 C2 C8 . . 124.4(4) ?
C4 C3 C2 . . 123.6(4) ?
C4 C3 H3A . . 118.2 ?
C2 C3 H3A . . 118.2 ?
C3 C4 C5 . . 119.5(4) ?
C3 C4 C9 . . 117.6(4) ?
C5 C4 C9 . . 122.9(4) ?
C6 C5 C4 . . 116.7(4) ?
C6 C5 C10 . . 118.8(4) ?
C4 C5 C10 . . 124.5(4) ?
C1 C6 C5 . . 124.3(4) ?
C1 C6 H6A . . 117.8 ?
C5 C6 H6A . . 117.8 ?
O2 C7 O1 . . 124.0(4) ?
O2 C7 C1 . . 117.6(4) ?
O1 C7 C1 . . 118.4(4) ?
C2 C8 H8A . . 109.5 ?
C2 C8 H8B . . 109.5 ?
H8A C8 H8B . . 109.5 ?
C2 C8 H8C . . 109.5 ?
H8A C8 H8C . . 109.5 ?
H8B C8 H8C . . 109.5 ?
O3 C9 O4 . . 124.3(4) ?
O3 C9 C4 . . 120.2(4) ?
O4 C9 C4 . . 115.5(4) ?
C5 C10 H10A . . 109.5 ?
C5 C10 H10B . . 109.5 ?
H10A C10 H10B . . 109.5 ?
C5 C10 H10C . . 109.5 ?
H10A C10 H10C . . 109.5 ?
H10B C10 H10C . . 109.5 ?
O6 C11 O5 . . 121.0(5) ?
O6 C11 C12 . . 120.2(5) ?
O5 C11 C12 . . 118.8(5) ?
O6 C11 Zn1 . . 72.3(3) ?
O5 C11 Zn1 . . 48.7(2) ?
C12 C11 Zn1 . . 167.2(4) ?
C13 C12 C14 . . 119.8(4) ?
C13 C12 C11 . . 116.0(4) ?
C14 C12 C11 . . 124.3(5) ?
C12 C13 C14 . 7_556 123.7(4) ?
C12 C13 H13A . . 118.2 ?
C14 C13 H13A 7_556 . 118.2 ?
C13 C14 C12 7_556 . 116.6(5) ?
C13 C14 C15 7_556 . 118.4(5) ?
C12 C14 C15 . . 125.0(5) ?
C14 C15 H15A . . 109.5 ?
C14 C15 H15B . . 109.5 ?
H15A C15 H15B . . 109.5 ?
C14 C15 H15C . . 109.5 ?
H15A C15 H15C . . 109.5 ?
H15B C15 H15C . . 109.5 ?
N1 C16 C17 . . 122.5(7) ?
N1 C16 H16A . . 118.8 ?
C17 C16 H16A . . 118.8 ?
C18 C17 C16 . . 120.0(8) ?
C18 C17 H17A . . 120.0 ?
C16 C17 H17A . . 120.0 ?
C19 C18 C17 . . 118.8(7) ?
C19 C18 H18A . . 120.6 ?
C17 C18 H18A . . 120.6 ?
C18 C19 C20 . . 118.5(7) ?
C18 C19 H19A . . 120.7 ?
C20 C19 H19A . . 120.7 ?
N1 C20 C19 . . 123.7(6) ?
N1 C20 H20A . . 118.2 ?
C19 C20 H20A . . 118.2 ?

loop_
_geom_bond_atom_site_label_1
_geom_bond_atom_site_label_2
_geom_bond_site_symmetry_2
_geom_bond_distance
_geom_bond_publ_flag
Zn1 O4 6_576 1.931(3) ?
Zn1 O1 . 1.950(3) ?
Zn1 O5 . 1.998(4) ?
Zn1 N1 . 2.055(4) ?
Zn1 C11 . 2.588(5) ?
Zn2 O2 . 2.037(3) ?
Zn2 O2 7_566 2.037(3) ?
Zn2 O3 4_545 2.057(3) ?
Zn2 O3 6_576 2.057(3) ?
Zn2 O6 . 2.123(3) ?
Zn2 O6 7_566 2.123(3) ?
O1 C7 . 1.265(6) ?
O2 C7 . 1.233(5) ?
O3 C9 . 1.231(6) ?
O3 Zn2 4 2.057(3) ?
O4 C9 . 1.264(6) ?
O4 Zn1 6_575 1.931(3) ?
O5 C11 . 1.245(6) ?
O6 C11 . 1.233(6) ?
N1 C16 . 1.308(8) ?
N1 C20 . 1.320(7) ?
C1 C6 . 1.378(6) ?
C1 C2 . 1.395(6) ?
C1 C7 . 1.492(6) ?
C2 C3 . 1.387(7) ?
C2 C8 . 1.511(7) ?
C3 C4 . 1.367(6) ?
C3 H3A . 0.9300 ?
C4 C5 . 1.393(6) ?
C4 C9 . 1.496(6) ?
C5 C6 . 1.384(6) ?
C5 C10 . 1.495(7) ?
C6 H6A . 0.9300 ?
C8 H8A . 0.9600 ?
C8 H8B . 0.9600 ?
C8 H8C . 0.9600 ?
C10 H10A . 0.9600 ?
C10 H10B . 0.9600 ?
C10 H10C . 0.9600 ?
C11 C12 . 1.500(6) ?
C12 C13 . 1.378(7) ?
C12 C14 . 1.401(7) ?
C13 C14 7_556 1.385(7) ?
C13 H13A . 0.9300 ?
C14 C13 7_556 1.385(7) ?
C14 C15 . 1.492(7) ?
C15 H15A . 0.9600 ?
C15 H15B . 0.9600 ?
C15 H15C . 0.9600 ?
C16 C17 . 1.356(10) ?
C16 H16A . 0.9300 ?
C17 C18 . 1.337(11) ?
C17 H17A . 0.9300 ?
C18 C19 . 1.332(10) ?
C18 H18A . 0.9300 ?
C19 C20 . 1.359(8) ?
C19 H19A . 0.9300 ?
C20 H20A . 0.9300 ?
